data_2235708
loop_
_publ_author_name
'Tian, Ruijng'
'Yan, Yan'
'Zhang, Cailing'
'Wang, Liyan'
'Pan, Qinhe'

_publ_section_title
;
 Tris[hexaamminecobalt(III)] bis[trioxalatocobaltate(II)] chloride
 dodecahydrate
;
_journal_coeditor_code YK2060
_journal_issue 7
_journal_name_full 'Acta Crystallographica Section E'
_journal_page_first m914
_journal_page_last m915
_journal_paper_doi 10.1107/S1600536812026414
_journal_volume 68
_journal_year 2012
_chemical_formula_iupac '[Co (N H3)6] [Co (C2 O4)3] Cl, 12H2 O'
_chemical_formula_moiety '3(Co H18 N6 3+), 2(C6 Co O12 4-), Cl -, 12(H2 O)'
_chemical_formula_sum 'C12 H78 Cl Co5 N18 O36'
_chemical_formula_weight 1381.02
_chemical_name_systematic
;
Tris[hexaamminecobalt(III)] bis[trioxalatocobaltate(II)] chloride
dodecahydrate
;
_space_group_IT_number 147
_symmetry_cell_setting trigonal
_symmetry_space_group_name_Hall '-P 3'
_symmetry_space_group_name_H-M 'P -3'
_atom_sites_solution_hydrogens geom
_atom_sites_solution_primary direct
_atom_sites_solution_secondary difmap
_audit_creation_method SHELXL-97
_cell_angle_alpha 90.00
_cell_angle_beta 90.00
_cell_angle_gamma 120.00
_cell_formula_units_Z 1
_cell_length_a 12.2138(4)
_cell_length_b 12.2138(4)
_cell_length_c 9.9090(8)
_cell_measurement_reflns_used 7736
_cell_measurement_temperature 296(2)
_cell_measurement_theta_max 27.24
_cell_measurement_theta_min 2.06
_cell_volume 1280.15(12)
_computing_cell_refinement 'SAINT (Bruker, 2005)'
_computing_data_collection 'APEX2 (Bruker, 2005)'
_computing_data_reduction 'SAINT (Bruker, 2005)'
_computing_molecular_graphics 'SHELXTL (Sheldrick, 2008)'
_computing_publication_material 'SHELXTL (Sheldrick, 2008)'
_computing_structure_refinement 'SHELXL97 (Sheldrick, 2008)'
_computing_structure_solution 'SHELXS97 (Sheldrick, 2008)'
_diffrn_ambient_temperature 296(2)
_diffrn_detector_area_resol_mean 5.00
_diffrn_measured_fraction_theta_full 0.997
_diffrn_measured_fraction_theta_max 0.997
_diffrn_measurement_device_type 'Bruker APEXII CCD area-detector'
_diffrn_measurement_method '\f and \w scans'
_diffrn_radiation_monochromator graphite
_diffrn_radiation_source 'fine-focus sealed tube'
_diffrn_radiation_type MoK\a
_diffrn_radiation_wavelength 0.71073
_diffrn_reflns_av_R_equivalents 0.0296
_diffrn_reflns_av_sigmaI/netI 0.0261
_diffrn_reflns_limit_h_max 15
_diffrn_reflns_limit_h_min -8
_diffrn_reflns_limit_k_max 14
_diffrn_reflns_limit_k_min -15
_diffrn_reflns_limit_l_max 12
_diffrn_reflns_limit_l_min -12
_diffrn_reflns_number 7736
_diffrn_reflns_theta_full 27.24
_diffrn_reflns_theta_max 27.24
_diffrn_reflns_theta_min 2.06
_diffrn_standards_decay_% 0
_diffrn_standards_interval_count 0
_diffrn_standards_interval_time 0
_diffrn_standards_number 0
_exptl_absorpt_coefficient_mu 1.753
_exptl_absorpt_correction_T_max 0.769
_exptl_absorpt_correction_T_min 0.737
_exptl_absorpt_correction_type multi-scan
_exptl_absorpt_process_details '(<i>SADABS</i>; Bruker, 2005)'
_exptl_crystal_colour orange
_exptl_crystal_density_diffrn 1.791
_exptl_crystal_density_method 'not measured'
_exptl_crystal_description rod
_exptl_crystal_F_000 716
_exptl_crystal_size_max 0.30
_exptl_crystal_size_mid 0.15
_exptl_crystal_size_min 0.15
_refine_diff_density_max 0.613
_refine_diff_density_min -1.088
_refine_ls_extinction_method none
_refine_ls_goodness_of_fit_ref 1.159
_refine_ls_hydrogen_treatment constr
_refine_ls_matrix_type full
_refine_ls_number_parameters 115
_refine_ls_number_reflns 1923
_refine_ls_number_restraints 1
_refine_ls_restrained_S_all 1.159
_refine_ls_R_factor_all 0.0491
_refine_ls_R_factor_gt 0.0362
_refine_ls_shift/su_max 0.011
_refine_ls_shift/su_mean 0.001
_refine_ls_structure_factor_coef Fsqd
_refine_ls_weighting_details 'calc w=1/[\s^2^(Fo^2^)+(0.0482P)^2^+0.6892P] where P=(Fo^2^+2Fc^2^)/3'
_refine_ls_weighting_scheme calc
_refine_ls_wR_factor_gt 0.0993
_refine_ls_wR_factor_ref 0.1078
_reflns_number_gt 1514
_reflns_number_total 1923
_reflns_threshold_expression I>2sigma(I)
_cod_data_source_file yk2060.cif
_cod_data_source_block I
_cod_database_code 2235708
_cod_database_fobs_code 2235708

loop_
_symmetry_equiv_pos_as_xyz
'x, y, z'
'-y, x-y, z'
'-x+y, -x, z'
'-x, -y, -z'
'y, -x+y, -z'
'x-y, x, -z'

loop_
_atom_site_type_symbol
_atom_site_label
_atom_site_fract_x
_atom_site_fract_y
_atom_site_fract_z
_atom_site_U_iso_or_equiv
_atom_site_adp_type
_atom_site_calc_flag
_atom_site_refinement_flags
_atom_site_occupancy
_atom_site_symmetry_multiplicity
Co Co1 0.6667 0.3333 0.14192(6) 0.02287(18) Uani d S 1 3
Co Co2 0.6667 0.3333 0.64732(5) 0.02393(18) Uani d S 1 3
Co Co3 0.0000 0.0000 0.0000 0.0646(5) Uani d S 1 6
Cl Cl1 0.0000 0.0000 0.5000 0.085(5) Uani d SP 0.498(19) 6
Cl Cl1' 0.0000 0.0000 0.3949(17) 0.118(4) Uani d SP 0.251(9) 3
O O1 0.3041(2) 0.0971(2) 0.2657(2) 0.0530(6) Uani d . 1 1
O O2 0.6796(2) 0.65788(19) 0.0164(2) 0.0454(6) Uani d . 1 1
O O3 0.64285(18) 0.45991(18) 0.02214(18) 0.0311(4) Uani d . 1 1
O O4 0.50524(17) 0.24996(18) 0.26488(18) 0.0291(4) Uani d . 1 1
N N1 -0.1492(2) -0.0618(3) 0.1172(4) 0.0725(11) Uani d . 1 1
H H1A -0.1436 -0.1075 0.1840 0.087 Uiso calc R 1 1
H H1B -0.2187 -0.1096 0.0692 0.087 Uiso calc R 1 1
H H1C -0.1528 0.0037 0.1514 0.087 Uiso calc R 1 1
N N2 0.6170(2) 0.4327(2) 0.5344(2) 0.0328(5) Uani d . 1 1
H H2B 0.6232 0.4999 0.5808 0.039 Uiso d R 1 1
H H2A 0.5333 0.3879 0.5132 0.039 Uiso d R 1 1
H H2 0.6626 0.4599 0.4568 0.039 Uiso d R 1 1
N N3 0.5188(2) 0.2924(2) 0.7604(2) 0.0307(5) Uani d . 1 1
H H3B 0.4436 0.2449 0.7175 0.037 Uiso d R 1 1
H H3A 0.5208 0.3659 0.7815 0.037 Uiso d R 1 1
H H3 0.5185 0.2514 0.8372 0.037 Uiso d R 1 1
C C1 0.4097(3) 0.1551(3) 0.2134(3) 0.0310(6) Uani d . 1 1
C C2 0.6835(2) 0.5688(2) 0.0718(3) 0.0288(6) Uani d . 1 1
O O1W 0.3354(2) 0.2406(3) 0.5187(3) 0.0747(9) Uani d . 1 1
H H1WA 0.2644 0.2152 0.5612 0.090 Uiso d R 1 1
H H1W 0.3234 0.1853 0.4567 0.090 Uiso d R 1 1
O O2W 0.5721(2) 0.5645(2) 0.7595(2) 0.0523(6) Uani d . 1 1
H H2WA 0.5434 0.6113 0.7265 0.063 Uiso d R 1 1
H H2W 0.5970 0.5901 0.8416 0.063 Uiso d R 1 1

loop_
_atom_site_aniso_label
_atom_site_aniso_U_11
_atom_site_aniso_U_22
_atom_site_aniso_U_33
_atom_site_aniso_U_12
_atom_site_aniso_U_13
_atom_site_aniso_U_23
Co1 0.0244(2) 0.0244(2) 0.0198(3) 0.01220(11) 0.000 0.000
Co2 0.0275(2) 0.0275(2) 0.0167(3) 0.01377(12) 0.000 0.000
Co3 0.0176(3) 0.0176(3) 0.1585(15) 0.00881(16) 0.000 0.000
Cl1 0.062(2) 0.062(2) 0.131(13) 0.0310(12) 0.000 0.000
Cl1' 0.148(7) 0.148(7) 0.060(8) 0.074(4) 0.000 0.000
O1 0.0294(11) 0.0621(15) 0.0463(13) 0.0069(10) 0.0097(10) -0.0024(11)
O2 0.0507(13) 0.0307(11) 0.0548(14) 0.0203(10) -0.0105(11) 0.0070(9)
O3 0.0394(11) 0.0309(10) 0.0263(10) 0.0201(9) -0.0026(8) 0.0002(8)
O4 0.0269(9) 0.0335(10) 0.0246(9) 0.0133(8) 0.0009(7) -0.0008(7)
N1 0.0262(14) 0.0270(14) 0.164(4) 0.0127(12) 0.0017(18) 0.0026(18)
N2 0.0411(13) 0.0394(13) 0.0220(11) 0.0232(11) 0.0011(10) 0.0031(9)
N3 0.0322(12) 0.0354(12) 0.0251(11) 0.0172(10) 0.0016(9) 0.0010(9)
C1 0.0286(14) 0.0331(14) 0.0308(15) 0.0150(12) 0.0000(11) 0.0026(11)
C2 0.0260(13) 0.0287(13) 0.0307(14) 0.0129(11) 0.0032(11) 0.0031(11)
O1W 0.0478(15) 0.107(2) 0.0662(18) 0.0367(16) -0.0013(13) -0.0213(17)
O2W 0.0805(18) 0.0623(15) 0.0407(13) 0.0555(15) -0.0056(12) -0.0047(11)

loop_
_atom_type_symbol
_atom_type_description
_atom_type_scat_dispersion_real
_atom_type_scat_dispersion_imag
_atom_type_scat_source
C C 0.0033 0.0016 'International Tables Vol C Tables 4.2.6.8 and 6.1.1.4'
H H 0.0000 0.0000 'International Tables Vol C Tables 4.2.6.8 and 6.1.1.4'
N N 0.0061 0.0033 'International Tables Vol C Tables 4.2.6.8 and 6.1.1.4'
O O 0.0106 0.0060 'International Tables Vol C Tables 4.2.6.8 and 6.1.1.4'
Co Co 0.3494 0.9721 'International Tables Vol C Tables 4.2.6.8 and 6.1.1.4'
Cl Cl 0.1484 0.1585 'International Tables Vol C Tables 4.2.6.8 and 6.1.1.4'

loop_
_geom_angle_atom_site_label_1
_geom_angle_atom_site_label_2
_geom_angle_atom_site_label_3
_geom_angle_site_symmetry_1
_geom_angle_site_symmetry_3
_geom_angle
O3 Co1 O3 3_665 2_655 90.71(7)
O3 Co1 O3 3_665 . 90.71(7)
O3 Co1 O3 2_655 . 90.71(7)
O3 Co1 O4 3_665 2_655 78.45(7)
O3 Co1 O4 2_655 2_655 104.20(7)
O3 Co1 O4 . 2_655 161.53(7)
O3 Co1 O4 3_665 3_665 104.20(7)
O3 Co1 O4 2_655 3_665 161.53(7)
O3 Co1 O4 . 3_665 78.45(7)
O4 Co1 O4 2_655 3_665 89.66(7)
O3 Co1 O4 3_665 . 161.53(7)
O3 Co1 O4 2_655 . 78.45(7)
O3 Co1 O4 . . 104.20(7)
O4 Co1 O4 2_655 . 89.66(7)
O4 Co1 O4 3_665 . 89.66(7)
N2 Co2 N2 3_665 2_655 90.56(10)
N2 Co2 N2 3_665 . 90.56(10)
N2 Co2 N2 2_655 . 90.56(10)
N2 Co2 N3 3_665 2_655 91.47(10)
N2 Co2 N3 2_655 2_655 87.31(10)
N2 Co2 N3 . 2_655 177.07(9)
N2 Co2 N3 3_665 3_665 87.31(10)
N2 Co2 N3 2_655 3_665 177.07(9)
N2 Co2 N3 . 3_665 91.47(10)
N3 Co2 N3 2_655 3_665 90.74(9)
N2 Co2 N3 3_665 . 177.07(9)
N2 Co2 N3 2_655 . 91.47(10)
N2 Co2 N3 . . 87.31(10)
N3 Co2 N3 2_655 . 90.74(9)
N3 Co2 N3 3_665 . 90.74(9)
N1 Co3 N1 3 6 180.0(2)
N1 Co3 N1 3 5 91.36(15)
N1 Co3 N1 6 5 88.64(15)
N1 Co3 N1 3 . 88.64(15)
N1 Co3 N1 6 . 91.36(15)
N1 Co3 N1 5 . 91.36(15)
N1 Co3 N1 3 2 88.64(15)
N1 Co3 N1 6 2 91.36(15)
N1 Co3 N1 5 2 180.0(2)
N1 Co3 N1 . 2 88.64(15)
N1 Co3 N1 3 4 91.36(15)
N1 Co3 N1 6 4 88.64(15)
N1 Co3 N1 5 4 88.64(15)
N1 Co3 N1 . 4 180.0(2)
N1 Co3 N1 2 4 91.36(15)
Cl1' Cl1 Cl1' 4_556 . 180.000(2)
C2 O3 Co1 . . 115.64(17)
C1 O4 Co1 . . 114.93(16)
Co3 N1 H1A . . 109.5
Co3 N1 H1B . . 109.5
H1A N1 H1B . . 109.5
Co3 N1 H1C . . 109.5
H1A N1 H1C . . 109.5
H1B N1 H1C . . 109.5
Co2 N2 H2B . . 111.0
Co2 N2 H2A . . 111.2
H2B N2 H2A . . 102.8
Co2 N2 H2 . . 112.7
H2B N2 H2 . . 109.7
H2A N2 H2 . . 108.8
Co2 N3 H3B . . 113.7
Co2 N3 H3A . . 108.2
H3B N3 H3A . . 104.8
Co2 N3 H3 . . 111.6
H3B N3 H3 . . 108.4
H3A N3 H3 . . 109.9
O1 C1 O4 . . 125.1(3)
O1 C1 C2 . 2_655 119.5(2)
O4 C1 C2 . 2_655 115.4(2)
O2 C2 O3 . . 125.7(3)
O2 C2 C1 . 3_665 118.7(2)
O3 C2 C1 . 3_665 115.5(2)
H1WA O1W H1W . . 108.3
H2WA O2W H2W . . 107.4

loop_
_geom_bond_atom_site_label_1
_geom_bond_atom_site_label_2
_geom_bond_site_symmetry_2
_geom_bond_distance
Co1 O3 3_665 2.0817(18)
Co1 O3 2_655 2.0817(18)
Co1 O3 . 2.0817(18)
Co1 O4 2_655 2.0979(18)
Co1 O4 3_665 2.0979(18)
Co1 O4 . 2.0979(18)
Co2 N2 3_665 1.957(2)
Co2 N2 2_655 1.957(2)
Co2 N2 . 1.957(2)
Co2 N3 2_655 1.966(2)
Co2 N3 3_665 1.966(2)
Co2 N3 . 1.966(2)
Co3 N1 3 1.965(3)
Co3 N1 6 1.965(3)
Co3 N1 5 1.965(3)
Co3 N1 . 1.965(3)
Co3 N1 2 1.965(3)
Co3 N1 4 1.965(3)
Cl1 Cl1' 4_556 1.041(17)
Cl1 Cl1' . 1.041(17)
Cl1' Cl1' 4_556 2.08(3)
O1 C1 . 1.233(3)
O2 C2 . 1.240(3)
O3 C2 . 1.264(3)
O4 C1 . 1.270(3)
N1 H1A . 0.8900
N1 H1B . 0.8900
N1 H1C . 0.8900
N2 H2B . 0.9101
N2 H2A . 0.9100
N2 H2 . 0.9100
N3 H3B . 0.9100
N3 H3A . 0.9099
N3 H3 . 0.9100
C1 C2 2_655 1.553(4)
C2 C1 3_665 1.553(4)
O1W H1WA . 0.8700
O1W H1W . 0.8700
O2W H2WA . 0.8699
O2W H2W . 0.8700

loop_
_geom_hbond_atom_site_label_D
_geom_hbond_atom_site_label_H
_geom_hbond_atom_site_label_A
_geom_hbond_site_symmetry_A
_geom_hbond_distance_DH
_geom_hbond_distance_HA
_geom_hbond_distance_DA
_geom_hbond_angle_DHA
N1 H1A Cl1' . 0.89 2.62 3.176(15) 121.4
N1 H1A O1 3 0.89 2.27 3.055(4) 146.6
N1 H1B O2 5_455 0.89 2.40 2.950(4) 120.1
N1 H1B O2 1_445 0.89 2.52 3.151(4) 128.4
N2 H2 O4 3_665 0.91 2.09 2.993(3) 170.7
N2 H2A O1W . 0.91 2.18 3.047(4) 160.1
N2 H2B O2W . 0.91 2.15 2.958(3) 146.8
N3 H3 O3 2_656 0.91 2.09 2.988(3) 171.6
N3 H3A O2W . 0.91 2.19 3.051(3) 157.0
N3 H3B O1W . 0.91 2.36 3.120(4) 141.3
O1W H1W O1 . 0.87 2.13 2.971(4) 162.3
O1W H1WA O1 6_556 0.87 2.32 2.973(4) 132.2
O2W H2W O2 1_556 0.87 1.97 2.830(3) 171.3
O2W H2WA O4 4_666 0.87 2.06 2.868(3) 154.4
